data_7113717
loop_
_publ_author_name
Nancy
'Ghosh, Soma'
'Singh, Nishan'
'Kaur Nanda, Gurmeet'
'Venugopalan, P.'
'Bharatam, Prasad V.'
'Trehan, Sanjay'

_publ_section_title
;
 Origin of 1,3-induction in the addition of alkyl lithium to imines
 bearing an N-stereogenic center
;
_journal_coden_ASTM CHCOFS
_journal_issue 12
_journal_name_full
;
 Chemical Communications (Cambridge, United Kingdom)
;
_journal_page_first 1420
_journal_page_last 1421
_journal_paper_doi 10.1039/b300478c
_journal_year 2003
_chemical_formula_sum 'C25 H28 N2 O4'
_chemical_formula_weight 420.49
_chemical_melting_point 488
_chemical_name_common
;
N-(1'-phenethyl)2-methyl-1-phenylpropylamine-p-nitro benzoate salt
;
_space_group_IT_number 2
_symmetry_cell_setting triclinic
_symmetry_space_group_name_Hall '-P 1'
_symmetry_space_group_name_H-M 'P -1'
_atom_sites_solution_hydrogens geom
_atom_sites_solution_primary direct
_atom_sites_solution_secondary difmap
_audit_creation_method 'Manual edit of SHELXL-97 CIF'
_cell_angle_alpha 117.720(10)
_cell_angle_beta 101.030(10)
_cell_angle_gamma 96.190(10)
_cell_formula_units_Z 2
_cell_length_a 8.6310(10)
_cell_length_b 12.435(2)
_cell_length_c 12.704(2)
_cell_measurement_reflns_used 40
_cell_measurement_temperature 293(2)
_cell_measurement_theta_max 29.539
_cell_measurement_theta_min 9.882
_cell_volume 1153.9(3)
_computing_cell_refinement 'XSCANS (Siemens)'
_computing_data_collection 'XSCANS (Siemens)'
_computing_data_reduction 'XSCANS (Siemens)'
_computing_molecular_graphics 'XP (Siemens)'
_computing_publication_material SHELXL-97
_computing_structure_refinement 'SHELXL-97 (Sheldrick, 1997)'
_computing_structure_solution 'SHELXS-97 (Sheldrick, 1997)'
_diffrn_ambient_temperature 293(2)
_diffrn_measured_fraction_theta_full 0.946
_diffrn_measured_fraction_theta_max 0.946
_diffrn_measurement_device_type 'Siemens P4'
_diffrn_measurement_method 2\q/\q
_diffrn_radiation_monochromator graphite
_diffrn_radiation_source 'fine-focus sealed tube'
_diffrn_radiation_type MoK\a
_diffrn_radiation_wavelength 0.71073
_diffrn_reflns_av_R_equivalents 0.0167
_diffrn_reflns_av_sigmaI/netI 0.0253
_diffrn_reflns_limit_h_max 9
_diffrn_reflns_limit_h_min 0
_diffrn_reflns_limit_k_max 12
_diffrn_reflns_limit_k_min -12
_diffrn_reflns_limit_l_max 14
_diffrn_reflns_limit_l_min -14
_diffrn_reflns_number 3692
_diffrn_reflns_theta_full 24.00
_diffrn_reflns_theta_max 24.00
_diffrn_reflns_theta_min 1.88
_diffrn_standards_decay_% None
_diffrn_standards_interval_count 97
_diffrn_standards_number 3
_exptl_absorpt_coefficient_mu 0.082
_exptl_absorpt_correction_type none
_exptl_crystal_colour colourless
_exptl_crystal_density_diffrn 1.210
_exptl_crystal_density_method 'not measured'
_exptl_crystal_description 'elongated plate'
_exptl_crystal_F_000 448
_exptl_crystal_preparation Ethanol
_exptl_crystal_size_max 0.32
_exptl_crystal_size_mid 0.28
_exptl_crystal_size_min 0.20
_refine_diff_density_max 0.158
_refine_diff_density_min -0.174
_refine_diff_density_rms 0.031
_refine_ls_extinction_coef 0.008(2)
_refine_ls_extinction_expression Fc^*^=kFc[1+0.001xFc^2^\l^3^/sin(2\q)]^-1/4^
_refine_ls_extinction_method SHELXL
_refine_ls_goodness_of_fit_ref 1.054
_refine_ls_hydrogen_treatment mixed
_refine_ls_matrix_type full
_refine_ls_number_parameters 281
_refine_ls_number_reflns 3418
_refine_ls_number_restraints 0
_refine_ls_restrained_S_all 1.054
_refine_ls_R_factor_all 0.0560
_refine_ls_R_factor_gt 0.0428
_refine_ls_shift/su_max 0.000
_refine_ls_shift/su_mean 0.000
_refine_ls_structure_factor_coef Fsqd
_refine_ls_weighting_details 'calc w=1/[\s^2^(Fo^2^)+(0.0598P)^2^+0.2281P] where P=(Fo^2^+2Fc^2^)/3'
_refine_ls_weighting_scheme calc
_refine_ls_wR_factor_gt 0.1127
_refine_ls_wR_factor_ref 0.1230
_reflns_number_gt 2730
_reflns_number_total 3418
_reflns_threshold_expression >2sigma(I)
_cod_duplicate_entry 7103691
_cod_data_source_file b300478c.txt
_cod_data_source_block nancy6
_cod_depositor_comments
;
The following automatic conversions were performed:

'_symmetry_cell_setting' value 'Triclinic' changed to 'triclinic'
according to
/usr/data/users/saulius/automatic-downloads/retrospective/RSC/lib/dictionaries/cif_core.dic
dictionary named 'cif_core.dic' version 2.4.2 from
2011-04-26.

'_exptl_absorpt_correction_type' value 'None' changed to
'none' according to
/usr/data/users/saulius/automatic-downloads/retrospective/RSC/lib/dictionaries/cif_core.dic
dictionary named 'cif_core.dic' version 2.4.2 from 2011-04-26.

Automatic conversion script
Id: cif_fix_values 2281 2013-09-26 08:29:07Z andrius 
;
_cod_original_sg_symbol_H-M P-1
_cod_database_code 7113717

loop_
_symmetry_equiv_pos_as_xyz
'x, y, z'
'-x, -y, -z'

loop_
_atom_site_label
_atom_site_type_symbol
_atom_site_fract_x
_atom_site_fract_y
_atom_site_fract_z
_atom_site_U_iso_or_equiv
_atom_site_adp_type
_atom_site_occupancy
_atom_site_symmetry_multiplicity
_atom_site_calc_flag
_atom_site_refinement_flags
O1 O 0.50337(18) 1.86846(13) 1.25596(13) 0.0676(4) Uani 1 1 d .
O2 O 0.64624(19) 1.83319(14) 1.39651(12) 0.0722(4) Uani 1 1 d .
O3 O 0.7683(3) 1.41235(17) 0.81121(18) 0.1077(7) Uani 1 1 d .
O4 O 0.8754(2) 1.36071(16) 0.94354(19) 0.0972(6) Uani 1 1 d .
N1 N 0.58380(17) 0.91356(13) 0.62180(12) 0.0431(4) Uani 1 1 d .
H1A H 0.6196 0.9022 0.5561 0.052 Uiso 1 1 calc R
H1C H 0.5482 0.9846 0.6485 0.052 Uiso 1 1 calc R
N2 N 0.8010(2) 1.42539(17) 0.91416(19) 0.0733(5) Uani 1 1 d .
C1 C 0.7259(2) 0.93186(15) 0.72251(15) 0.0425(4) Uani 1 1 d .
H1B H 0.6875 0.9567 0.7965 0.051 Uiso 1 1 calc R
C2 C 0.7815(2) 0.81269(16) 0.69607(16) 0.0457(4) Uani 1 1 d .
C3 C 0.8065(3) 0.73357(19) 0.58388(18) 0.0650(6) Uani 1 1 d .
H3A H 0.7885 0.7525 0.5205 0.078 Uiso 1 1 calc R
C4 C 0.8584(3) 0.6258(2) 0.5653(2) 0.0862(8) Uani 1 1 d .
H4A H 0.8745 0.5726 0.4894 0.103 Uiso 1 1 calc R
C5 C 0.8858(3) 0.5975(2) 0.6581(3) 0.0866(8) Uani 1 1 d .
H5A H 0.9200 0.5250 0.6449 0.104 Uiso 1 1 calc R
C6 C 0.8632(3) 0.6750(2) 0.7700(2) 0.0762(7) Uani 1 1 d .
H6A H 0.8835 0.6563 0.8335 0.091 Uiso 1 1 calc R
C7 C 0.8100(2) 0.78135(19) 0.78816(19) 0.0576(5) Uani 1 1 d .
H7A H 0.7928 0.8332 0.8641 0.069 Uiso 1 1 calc R
C8 C 0.8590(2) 1.04318(17) 0.75292(17) 0.0540(5) Uani 1 1 d .
H8A H 0.8062 1.1115 0.7608 0.065 Uiso 1 1 calc R
C9 C 0.9498(3) 1.0191(2) 0.6553(2) 0.0786(7) Uani 1 1 d .
H9A H 1.0195 1.0957 0.6761 0.118 Uiso 1 1 calc R
H9B H 0.8734 0.9867 0.5761 0.118 Uiso 1 1 calc R
H9C H 1.0137 0.9596 0.6522 0.118 Uiso 1 1 calc R
C10 C 0.9785(3) 1.0876(2) 0.8781(2) 0.0726(6) Uani 1 1 d .
H10A H 1.0317 1.0224 0.8739 0.109 Uiso 1 1 calc R
H10B H 0.9212 1.1087 0.9402 0.109 Uiso 1 1 calc R
H10C H 1.0578 1.1598 0.8988 0.109 Uiso 1 1 calc R
C11 C 0.4408(2) 0.80726(17) 0.57805(16) 0.0511(5) Uani 1 1 d .
H11A H 0.4705 0.7296 0.5260 0.061 Uiso 1 1 calc R
C12 C 0.3975(2) 0.79770(19) 0.68332(18) 0.0549(5) Uani 1 1 d .
C13 C 0.3564(3) 0.8945(2) 0.7772(2) 0.0692(6) Uani 1 1 d .
H13A H 0.3567 0.9693 0.7771 0.083 Uiso 1 1 calc R
C14 C 0.3149(3) 0.8812(3) 0.8711(3) 0.0894(8) Uani 1 1 d .
H14A H 0.2895 0.9475 0.9345 0.107 Uiso 1 1 calc R
C15 C 0.3111(3) 0.7709(4) 0.8709(3) 0.1025(10) Uani 1 1 d .
H15A H 0.2819 0.7618 0.9335 0.123 Uiso 1 1 calc R
C16 C 0.3502(3) 0.6744(3) 0.7789(3) 0.1000(10) Uani 1 1 d .
H16A H 0.3475 0.5995 0.7791 0.120 Uiso 1 1 calc R
C17 C 0.3941(3) 0.6868(2) 0.6850(3) 0.0770(7) Uani 1 1 d .
H17A H 0.4213 0.6204 0.6229 0.092 Uiso 1 1 calc R
C18 C 0.3011(3) 0.8233(2) 0.49688(19) 0.0666(6) Uani 1 1 d .
H18A H 0.2100 0.7545 0.4642 0.100 Uiso 1 1 calc R
H18B H 0.3343 0.8257 0.4299 0.100 Uiso 1 1 calc R
H18C H 0.2709 0.8997 0.5453 0.100 Uiso 1 1 calc R
C19 C 0.6515(2) 1.71238(15) 1.19006(15) 0.0421(4) Uani 1 1 d .
C20 C 0.7512(2) 1.64433(18) 1.21924(17) 0.0541(5) Uani 1 1 d .
H20A H 0.7847 1.6619 1.3007 0.065 Uiso 1 1 calc R
C21 C 0.8014(3) 1.55129(19) 1.12967(19) 0.0592(5) Uani 1 1 d .
H21A H 0.8683 1.5059 1.1498 0.071 Uiso 1 1 calc R
C22 C 0.7506(2) 1.52708(16) 1.01062(17) 0.0526(5) Uani 1 1 d .
C23 C 0.6543(2) 1.59304(18) 0.97796(17) 0.0568(5) Uani 1 1 d .
H23A H 0.6227 1.5756 0.8964 0.068 Uiso 1 1 calc R
C24 C 0.6045(2) 1.68676(17) 1.06929(16) 0.0507(5) Uani 1 1 d .
H24A H 0.5390 1.7326 1.0488 0.061 Uiso 1 1 calc R
C25 C 0.5955(2) 1.81321(16) 1.28968(16) 0.0469(4) Uani 1 1 d .

loop_
_atom_site_aniso_label
_atom_site_aniso_U_11
_atom_site_aniso_U_22
_atom_site_aniso_U_33
_atom_site_aniso_U_23
_atom_site_aniso_U_13
_atom_site_aniso_U_12
O1 0.0812(10) 0.0609(9) 0.0645(9) 0.0262(7) 0.0288(7) 0.0392(8)
O2 0.0911(11) 0.0845(10) 0.0444(8) 0.0267(7) 0.0298(7) 0.0382(9)
O3 0.1553(19) 0.0823(13) 0.0718(12) 0.0147(10) 0.0625(12) 0.0325(12)
O4 0.1075(14) 0.0569(10) 0.1257(15) 0.0299(10) 0.0600(12) 0.0383(10)
N1 0.0473(8) 0.0442(8) 0.0413(8) 0.0206(6) 0.0172(6) 0.0176(7)
N2 0.0817(13) 0.0491(11) 0.0783(14) 0.0158(10) 0.0439(11) 0.0108(10)
C1 0.0449(10) 0.0443(10) 0.0374(9) 0.0177(7) 0.0137(7) 0.0157(8)
C2 0.0429(10) 0.0442(10) 0.0472(10) 0.0207(8) 0.0108(8) 0.0119(8)
C3 0.0805(15) 0.0630(13) 0.0545(12) 0.0255(10) 0.0237(10) 0.0364(11)
C4 0.1030(19) 0.0673(15) 0.0772(16) 0.0204(13) 0.0278(14) 0.0459(14)
C5 0.0915(18) 0.0607(15) 0.109(2) 0.0430(15) 0.0183(15) 0.0346(13)
C6 0.0781(15) 0.0740(16) 0.0948(18) 0.0564(15) 0.0177(13) 0.0275(13)
C7 0.0599(12) 0.0590(12) 0.0597(12) 0.0337(10) 0.0156(9) 0.0178(10)
C8 0.0523(11) 0.0458(10) 0.0601(12) 0.0244(9) 0.0119(9) 0.0120(9)
C9 0.0654(14) 0.0919(17) 0.0809(15) 0.0480(14) 0.0221(12) -0.0003(12)
C10 0.0634(13) 0.0631(13) 0.0659(13) 0.0197(11) 0.0034(11) 0.0029(11)
C11 0.0509(11) 0.0456(10) 0.0501(10) 0.0190(8) 0.0123(8) 0.0109(8)
C12 0.0414(10) 0.0621(12) 0.0677(12) 0.0393(10) 0.0113(9) 0.0091(9)
C13 0.0720(14) 0.0862(16) 0.0752(14) 0.0524(13) 0.0351(12) 0.0299(12)
C14 0.0805(17) 0.136(2) 0.0917(18) 0.0757(18) 0.0454(14) 0.0433(17)
C15 0.0698(17) 0.172(3) 0.135(3) 0.123(3) 0.0434(17) 0.0393(19)
C16 0.0743(17) 0.121(2) 0.160(3) 0.113(2) 0.0352(18) 0.0199(17)
C17 0.0612(14) 0.0729(15) 0.1070(19) 0.0560(14) 0.0185(13) 0.0077(11)
C18 0.0559(12) 0.0791(15) 0.0557(12) 0.0311(11) 0.0052(9) 0.0104(11)
C19 0.0436(9) 0.0376(9) 0.0443(9) 0.0183(8) 0.0171(7) 0.0070(7)
C20 0.0645(12) 0.0554(11) 0.0518(11) 0.0293(9) 0.0240(9) 0.0231(10)
C21 0.0662(13) 0.0540(12) 0.0707(13) 0.0343(10) 0.0311(10) 0.0263(10)
C22 0.0562(11) 0.0367(10) 0.0601(12) 0.0153(9) 0.0306(9) 0.0088(8)
C23 0.0628(12) 0.0563(12) 0.0421(10) 0.0167(9) 0.0198(9) 0.0070(10)
C24 0.0548(11) 0.0513(11) 0.0470(10) 0.0238(9) 0.0163(8) 0.0151(9)
C25 0.0499(10) 0.0440(10) 0.0467(11) 0.0194(8) 0.0207(8) 0.0119(8)

loop_
_atom_type_symbol
_atom_type_description
_atom_type_scat_dispersion_real
_atom_type_scat_dispersion_imag
_atom_type_scat_source
C C 0.0033 0.0016 'International Tables Vol C Tables 4.2.6.8 and 6.1.1.4'
H H 0.0000 0.0000 'International Tables Vol C Tables 4.2.6.8 and 6.1.1.4'
N N 0.0061 0.0033 'International Tables Vol C Tables 4.2.6.8 and 6.1.1.4'
O O 0.0106 0.0060 'International Tables Vol C Tables 4.2.6.8 and 6.1.1.4'

loop_
_geom_angle_atom_site_label_1
_geom_angle_atom_site_label_2
_geom_angle_atom_site_label_3
_geom_angle
C1 N1 C11 117.31(13)
O3 N2 O4 124.2(2)
O3 N2 C22 117.9(2)
O4 N2 C22 117.9(2)
N1 C1 C2 112.87(13)
N1 C1 C8 109.41(14)
C2 C1 C8 115.29(14)
C3 C2 C7 118.10(17)
C3 C2 C1 122.89(16)
C7 C2 C1 119.01(16)
C2 C3 C4 120.2(2)
C5 C4 C3 120.3(2)
C6 C5 C4 120.4(2)
C5 C6 C7 119.4(2)
C6 C7 C2 121.5(2)
C9 C8 C10 110.03(18)
C9 C8 C1 115.05(16)
C10 C8 C1 109.71(16)
C12 C11 N1 112.56(14)
C12 C11 C18 113.22(16)
N1 C11 C18 107.66(15)
C13 C12 C17 118.4(2)
C13 C12 C11 122.51(18)
C17 C12 C11 119.07(19)
C14 C13 C12 120.7(2)
C15 C14 C13 120.1(3)
C16 C15 C14 120.0(3)
C15 C16 C17 120.6(3)
C12 C17 C16 120.2(3)
C24 C19 C20 118.88(16)
C24 C19 C25 120.80(16)
C20 C19 C25 120.32(16)
C21 C20 C19 121.11(18)
C22 C21 C20 118.47(18)
C21 C22 C23 122.41(17)
C21 C22 N2 118.50(19)
C23 C22 N2 119.09(19)
C22 C23 C24 118.53(17)
C19 C24 C23 120.58(18)
O2 C25 O1 126.29(16)
O2 C25 C19 117.08(16)
O1 C25 C19 116.62(16)

loop_
_geom_bond_atom_site_label_1
_geom_bond_atom_site_label_2
_geom_bond_distance
O1 C25 1.245(2)
O2 C25 1.237(2)
O3 N2 1.212(3)
O4 N2 1.224(3)
N1 C1 1.504(2)
N1 C11 1.511(2)
N2 C22 1.473(2)
C1 C2 1.514(2)
C1 C8 1.541(3)
C2 C3 1.380(3)
C2 C7 1.384(3)
C3 C4 1.389(3)
C4 C5 1.366(4)
C5 C6 1.363(3)
C6 C7 1.378(3)
C8 C9 1.523(3)
C8 C10 1.526(3)
C11 C12 1.507(3)
C11 C18 1.525(3)
C12 C13 1.384(3)
C12 C17 1.387(3)
C13 C14 1.383(3)
C14 C15 1.368(4)
C15 C16 1.361(4)
C16 C17 1.387(4)
C19 C24 1.378(2)
C19 C20 1.386(2)
C19 C25 1.515(2)
C20 C21 1.376(3)
C21 C22 1.365(3)
C22 C23 1.367(3)
C23 C24 1.389(3)

loop_
_geom_torsion_atom_site_label_1
_geom_torsion_atom_site_label_2
_geom_torsion_atom_site_label_3
_geom_torsion_atom_site_label_4
_geom_torsion
C11 N1 C1 C2 49.56(19)
C11 N1 C1 C8 179.37(14)
N1 C1 C2 C3 47.8(2)
C8 C1 C2 C3 -78.9(2)
N1 C1 C2 C7 -132.66(17)
C8 C1 C2 C7 100.6(2)
C7 C2 C3 C4 0.2(3)
C1 C2 C3 C4 179.7(2)
C2 C3 C4 C5 -0.3(4)
C3 C4 C5 C6 -0.3(4)
C4 C5 C6 C7 1.0(4)
C5 C6 C7 C2 -1.2(3)
C3 C2 C7 C6 0.6(3)
C1 C2 C7 C6 -178.96(19)
N1 C1 C8 C9 -72.5(2)
C2 C1 C8 C9 56.0(2)
N1 C1 C8 C10 162.79(15)
C2 C1 C8 C10 -68.7(2)
C1 N1 C11 C12 43.1(2)
C1 N1 C11 C18 168.61(14)
N1 C11 C12 C13 58.6(2)
C18 C11 C12 C13 -63.8(2)
N1 C11 C12 C17 -123.31(19)
C18 C11 C12 C17 114.3(2)
C17 C12 C13 C14 0.8(3)
C11 C12 C13 C14 178.9(2)
C12 C13 C14 C15 -1.2(4)
C13 C14 C15 C16 0.8(4)
C14 C15 C16 C17 0.0(4)
C13 C12 C17 C16 0.0(3)
C11 C12 C17 C16 -178.2(2)
C15 C16 C17 C12 -0.4(4)
C24 C19 C20 C21 -0.9(3)
C25 C19 C20 C21 179.12(17)
C19 C20 C21 C22 0.0(3)
C20 C21 C22 C23 1.0(3)
C20 C21 C22 N2 -178.50(17)
O3 N2 C22 C21 -173.2(2)
O4 N2 C22 C21 5.7(3)
O3 N2 C22 C23 7.3(3)
O4 N2 C22 C23 -173.83(19)
C21 C22 C23 C24 -1.0(3)
N2 C22 C23 C24 178.53(16)
C20 C19 C24 C23 1.0(3)
C25 C19 C24 C23 -179.09(16)
C22 C23 C24 C19 0.0(3)
C24 C19 C25 O2 -178.06(17)
C20 C19 C25 O2 1.9(3)
C24 C19 C25 O1 1.6(3)
C20 C19 C25 O1 -178.48(17)
